data_4130336
loop_
_publ_author_name
'Cao, Rui'
'Saracini, Claudio'
'Ginsbach, Jake W.'
'Kieber-Emmons, Matthew T'
'Siegler, Maxime A.'
'Solomon, Edward I.'
'Fukuzumi, Shunichi'
'Karlin, Kenneth D.'

_publ_section_title
;
 Peroxo and Superoxo Moieties Bound to Copper Ion: Electron-Transfer
 Equilibrium with a Small Reorganization Energy.
;
_journal_issue 22
_journal_name_full 'Journal of the American Chemical Society'
_journal_page_first 7055
_journal_page_last 7066
_journal_paper_doi 10.1021/jacs.6b02404
_journal_volume 138
_journal_year 2016
_chemical_formula_moiety 'C35 H38 Cu2 N6 O2, 2(F6 Sb)'
_chemical_formula_sum 'C35 H38 Cu2 F12 N6 O2 Sb2'
_chemical_formula_weight 1173.29
_space_group_crystal_system monoclinic
_space_group_IT_number 14
_space_group_name_Hall '-P 2yn'
_space_group_name_H-M_alt 'P 1 21/n 1'
_atom_sites_solution_hydrogens mixed
_atom_sites_solution_primary direct
_atom_sites_solution_secondary difmap
_audit_creation_method SHELXL-2014/7
_cell_angle_alpha 90
_cell_angle_beta 90.054(3)
_cell_angle_gamma 90
_cell_formula_units_Z 4
_cell_length_a 13.5404(4)
_cell_length_b 11.2264(4)
_cell_length_c 26.4611(11)
_cell_measurement_reflns_used 9248
_cell_measurement_temperature 110(2)
_cell_measurement_theta_max 25.13
_cell_measurement_theta_min 1.81
_cell_volume 4022.3(3)
_computing_cell_refinement
;
CrysAlisPro, Agilent Technologies,
Version 1.171.35.11 (release 16-05-2011 CrysAlis171 .NET)
(compiled May 16 2011,17:55:39)
;
_computing_data_collection
;
CrysAlisPro, Agilent Technologies,
Version 1.171.35.11 (release 16-05-2011 CrysAlis171 .NET)
(compiled May 16 2011,17:55:39)
;
_computing_data_reduction
;
CrysAlisPro, Agilent Technologies,
Version 1.171.35.11 (release 16-05-2011 CrysAlis171 .NET)
(compiled May 16 2011,17:55:39)
;
_computing_molecular_graphics 'SHELXTL v6.10 (Sheldrick, 2008)'
_computing_publication_material 'SHELXTL v6.10 (Sheldrick, 2008)'
_computing_structure_refinement 'SHELXL-2014/7 (Sheldrick, 2014)'
_computing_structure_solution 'SHELXS-2014/7 (Sheldrick, 2014)'
_diffrn_ambient_temperature 110(2)
_diffrn_detector_area_resol_mean 15.989
_diffrn_measured_fraction_theta_full 1.000
_diffrn_measured_fraction_theta_max 0.998
_diffrn_measurement_device_type 'Goniometer KM4/Xcalibur, detector: Sapphire3'
_diffrn_measurement_method '\w scans'
_diffrn_radiation_monochromator graphite
_diffrn_radiation_source 'Enhance (Mo) X-ray Source'
_diffrn_radiation_type MoK\a
_diffrn_radiation_wavelength 0.71073
_diffrn_reflns_av_R_equivalents 0.0307
_diffrn_reflns_av_unetI/netI 0.0334
_diffrn_reflns_Laue_measured_fraction_full 1.000
_diffrn_reflns_Laue_measured_fraction_max 0.998
_diffrn_reflns_limit_h_max 16
_diffrn_reflns_limit_h_min -16
_diffrn_reflns_limit_k_max 13
_diffrn_reflns_limit_k_min -13
_diffrn_reflns_limit_l_max 28
_diffrn_reflns_limit_l_min -31
_diffrn_reflns_number 20865
_diffrn_reflns_point_group_measured_fraction_full 1.000
_diffrn_reflns_point_group_measured_fraction_max 0.998
_diffrn_reflns_theta_full 24.999
_diffrn_reflns_theta_max 24.999
_diffrn_reflns_theta_min 1.814
_exptl_absorpt_coefficient_mu 2.469
_exptl_absorpt_correction_T_max 0.840
_exptl_absorpt_correction_T_min 0.399
_exptl_absorpt_correction_type analytical
_exptl_absorpt_process_details
;
CrysAlisPro, Agilent Technologies,
Version 1.171.35.11 (release 16-05-2011 CrysAlis171 .NET)
(compiled May 16 2011,17:55:39)
Analytical numeric absorption correction using a multifaceted crystal
			model based on expressions derived by R.C. Clark & J.S. Reid.
(Clark, R. C. & Reid, J. S. (1995). Acta Cryst. A51, 887-897)
;
_exptl_crystal_colour green
_exptl_crystal_density_diffrn 1.937
_exptl_crystal_description lath
_exptl_crystal_F_000 2296
_exptl_crystal_size_max 0.58
_exptl_crystal_size_mid 0.16
_exptl_crystal_size_min 0.10
_refine_diff_density_max 1.026
_refine_diff_density_min -0.652
_refine_diff_density_rms 0.110
_refine_ls_extinction_method none
_refine_ls_goodness_of_fit_ref 1.040
_refine_ls_hydrogen_treatment mixed
_refine_ls_matrix_type full
_refine_ls_number_parameters 536
_refine_ls_number_reflns 6974
_refine_ls_number_restraints 1
_refine_ls_restrained_S_all 1.040
_refine_ls_R_factor_all 0.0410
_refine_ls_R_factor_gt 0.0377
_refine_ls_shift/su_max 0.001
_refine_ls_shift/su_mean 0.000
_refine_ls_structure_factor_coef Fsqd
_refine_ls_weighting_details 'w=1/[\s^2^(Fo^2^)+(0.0436P)^2^+10.7817P] where P=(Fo^2^+2Fc^2^)/3'
_refine_ls_weighting_scheme calc
_refine_ls_wR_factor_gt 0.0892
_refine_ls_wR_factor_ref 0.0908
_reflns_Friedel_coverage 0.000
_reflns_number_gt 6579
_reflns_number_total 6974
_reflns_threshold_expression 'I > 2\s(I)'
_cod_data_source_file ja6b02404_si_003.cif
_cod_data_source_block OH-
_cod_original_sg_symbol_H-M 'P 21/n'
_cod_database_code 4130336
_shelx_shelxl_version_number 2014/7
_shelx_space_group_comment
;
The symmetry employed for this shelxl refinement is uniquely defined
by the following loop, which should always be used as a source of
symmetry information in preference to the above space-group names.
They are only intended as comments.
;

loop_
_space_group_symop_operation_xyz
'x, y, z'
'-x+1/2, y+1/2, -z+1/2'
'-x, -y, -z'
'x-1/2, -y-1/2, z-1/2'

loop_
_atom_site_label
_atom_site_type_symbol
_atom_site_fract_x
_atom_site_fract_y
_atom_site_fract_z
_atom_site_U_iso_or_equiv
_atom_site_adp_type
_atom_site_occupancy
_atom_site_site_symmetry_order
_atom_site_calc_flag
_atom_site_refinement_flags_posn
_atom_site_refinement_flags_adp
Cu1 Cu 0.64800(5) 0.29142(6) 0.38342(3) 0.02395(16) Uani 1 1 d . .
Cu2 Cu 0.86735(5) 0.32201(7) 0.37728(3) 0.03283(19) Uani 1 1 d . .
C1 C 0.5943(5) 0.3469(6) 0.4868(2) 0.0353(15) Uani 1 1 d . .
H1 H 0.5912 0.4254 0.4734 0.042 Uiso 1 1 calc R U
C2 C 0.5881(6) 0.3325(8) 0.5389(3) 0.0483(19) Uani 1 1 d . .
H2 H 0.5786 0.3987 0.5607 0.058 Uiso 1 1 calc R U
C3 C 0.5961(5) 0.2185(7) 0.5578(3) 0.0401(17) Uani 1 1 d . .
H3 H 0.5938 0.2057 0.5932 0.048 Uiso 1 1 calc R U
C4 C 0.6075(5) 0.1224(7) 0.5254(3) 0.0371(16) Uani 1 1 d . .
H4 H 0.6129 0.0437 0.5382 0.044 Uiso 1 1 calc R U
C5 C 0.6109(4) 0.1440(6) 0.4728(2) 0.0284(14) Uani 1 1 d . .
C6 C 0.6180(5) 0.0470(6) 0.4358(2) 0.0337(15) Uani 1 1 d . .
H6A H 0.6053 -0.0296 0.4532 0.040 Uiso 1 1 calc R U
H6B H 0.6862 0.0444 0.4224 0.040 Uiso 1 1 calc R U
C7 C 0.5456(5) 0.0600(6) 0.3917(3) 0.0360(16) Uani 1 1 d . .
H7A H 0.5336 -0.0193 0.3765 0.043 Uiso 1 1 calc R U
H7B H 0.4818 0.0905 0.4046 0.043 Uiso 1 1 calc R U
C8 C 0.5054(6) 0.1788(6) 0.3162(3) 0.0409(17) Uani 1 1 d . .
H8A H 0.4724 0.1062 0.3034 0.049 Uiso 1 1 calc R U
H8B H 0.5370 0.2187 0.2870 0.049 Uiso 1 1 calc R U
C9 C 0.4268(5) 0.2617(7) 0.3376(3) 0.048(2) Uani 1 1 d . .
H9A H 0.4123 0.2372 0.3727 0.058 Uiso 1 1 calc R U
H9B H 0.3655 0.2516 0.3176 0.058 Uiso 1 1 calc R U
C10 C 0.4546(5) 0.3935(6) 0.3376(3) 0.0377(16) Uani 1 1 d . .
C11 C 0.3904(5) 0.4778(7) 0.3211(3) 0.0421(17) Uani 1 1 d . .
H11 H 0.3264 0.4558 0.3098 0.051 Uiso 1 1 calc R U
C12 C 0.4190(6) 0.5961(7) 0.3209(3) 0.0460(19) Uani 1 1 d . .
H12 H 0.3751 0.6562 0.3093 0.055 Uiso 1 1 calc R U
C13 C 0.5127(6) 0.6254(6) 0.3380(3) 0.0393(17) Uani 1 1 d . .
H13 H 0.5348 0.7057 0.3383 0.047 Uiso 1 1 calc R U
C14 C 0.5726(5) 0.5348(6) 0.3546(3) 0.0349(16) Uani 1 1 d . .
H14 H 0.6369 0.5546 0.3662 0.042 Uiso 1 1 calc R U
C15 C 0.6644(5) 0.0824(6) 0.3229(2) 0.0364(15) Uani 1 1 d . .
C16 C 0.6573(6) -0.0313(7) 0.3021(3) 0.0510(19) Uani 1 1 d . .
H16 H 0.5981 -0.0762 0.3051 0.061 Uiso 1 1 calc R U
C17 C 0.7393(9) -0.0778(8) 0.2766(3) 0.072(3) Uani 1 1 d . .
H17 H 0.7346 -0.1544 0.2615 0.086 Uiso 1 1 calc R U
C18 C 0.8244(7) -0.0172(8) 0.2731(3) 0.056(2) Uani 1 1 d . .
H18 H 0.8797 -0.0521 0.2567 0.068 Uiso 1 1 calc R U
C19 C 0.8318(6) 0.0972(7) 0.2935(3) 0.0459(19) Uani 1 1 d . .
C20 C 0.7523(5) 0.1497(5) 0.31588(18) 0.0298(13) Uani 1 1 d . .
C21 C 0.9239(6) 0.1677(8) 0.2900(3) 0.055(2) Uani 1 1 d . .
H21A H 0.9116 0.2372 0.2678 0.066 Uiso 1 1 calc R U
H21B H 0.9751 0.1181 0.2735 0.066 Uiso 1 1 calc R U
C22 C 1.0584(7) 0.2754(9) 0.3260(5) 0.077(3) Uani 1 1 d . .
H22A H 1.1123 0.2159 0.3253 0.093 Uiso 1 1 calc R U
H22B H 1.0513 0.3074 0.2914 0.093 Uiso 1 1 calc R U
C23 C 1.0876(6) 0.3689(10) 0.3577(4) 0.068(3) Uani 1 1 d . .
H23A H 1.1589 0.3839 0.3527 0.082 Uiso 1 1 calc R U
H23B H 1.0781 0.3441 0.3933 0.082 Uiso 1 1 calc R U
C24 C 1.0319(6) 0.4837(9) 0.3490(3) 0.056(2) Uani 1 1 d . .
C25 C 1.0784(7) 0.5906(9) 0.3359(4) 0.070(3) Uani 1 1 d . .
H25 H 1.1479 0.5947 0.3314 0.085 Uiso 1 1 calc R U
C26 C 1.0184(8) 0.6914(9) 0.3297(4) 0.078(3) Uani 1 1 d . .
H26 H 1.0469 0.7633 0.3176 0.094 Uiso 1 1 calc R U
C27 C 0.9224(8) 0.6886(8) 0.3404(5) 0.086(4) Uani 1 1 d . .
H27 H 0.8830 0.7586 0.3403 0.103 Uiso 1 1 calc R U
C28 C 0.8825(6) 0.5763(8) 0.3519(5) 0.079(4) Uani 1 1 d . .
H28 H 0.8130 0.5703 0.3558 0.095 Uiso 1 1 calc R U
C29 C 0.9936(5) 0.1081(6) 0.3733(3) 0.0437(18) Uani 1 1 d . .
H29A H 1.0182 0.0432 0.3513 0.052 Uiso 1 1 calc R U
H29B H 1.0492 0.1339 0.3949 0.052 Uiso 1 1 calc R U
C30 C 0.9148(5) 0.0580(6) 0.4067(3) 0.0436(18) Uani 1 1 d . .
H30A H 0.9337 -0.0238 0.4168 0.052 Uiso 1 1 calc R U
H30B H 0.8524 0.0527 0.3873 0.052 Uiso 1 1 calc R U
C31 C 0.8974(5) 0.1316(7) 0.4537(3) 0.0432(19) Uani 1 1 d . .
C32 C 0.8852(6) 0.0793(8) 0.5005(3) 0.055(2) Uani 1 1 d . .
H32 H 0.8844 -0.0050 0.5039 0.066 Uiso 1 1 calc R U
C33 C 0.8748(8) 0.1482(10) 0.5403(4) 0.075(3) Uani 1 1 d . .
H33 H 0.8653 0.1125 0.5724 0.090 Uiso 1 1 calc R U
C34 C 0.8771(7) 0.2697(10) 0.5367(3) 0.073(3) Uani 1 1 d . .
H34 H 0.8692 0.3185 0.5658 0.087 Uiso 1 1 calc R U
C35 C 0.8915(6) 0.3194(8) 0.4889(3) 0.058(2) Uani 1 1 d . .
H35 H 0.8950 0.4035 0.4854 0.069 Uiso 1 1 calc R U
N1 N 0.6044(4) 0.2567(5) 0.4547(2) 0.0281(12) Uani 1 1 d . .
N2 N 0.5837(4) 0.1424(5) 0.3521(2) 0.0340(13) Uani 1 1 d . .
N3 N 0.5460(4) 0.4220(5) 0.35529(19) 0.0264(11) Uani 1 1 d . .
N4 N 0.9643(5) 0.2123(6) 0.3397(3) 0.0496(17) Uani 1 1 d . .
N5 N 0.9345(4) 0.4806(6) 0.3573(2) 0.0369(14) Uani 1 1 d . .
N6 N 0.9003(4) 0.2500(5) 0.4482(2) 0.0318(13) Uani 1 1 d . .
O1 O 0.7543(3) 0.2599(3) 0.33455(12) 0.0239(8) Uani 1 1 d . .
O2 O 0.7507(3) 0.4013(3) 0.40369(15) 0.0277(9) Uani 1 1 d D .
H2A H 0.769(6) 0.414(6) 0.4318(14) 0.042 Uiso 1 1 d D U
Sb1 Sb 0.25829(4) 0.28865(3) 0.49553(2) 0.03979(13) Uani 1 1 d . .
F1 F 0.2884(5) 0.3821(5) 0.4401(2) 0.096(2) Uani 1 1 d . .
F2 F 0.3471(6) 0.3764(6) 0.5349(3) 0.109(2) Uani 1 1 d . .
F3 F 0.2313(5) 0.1956(5) 0.55156(19) 0.0848(18) Uani 1 1 d . .
F4 F 0.1645(5) 0.2019(6) 0.4598(3) 0.105(3) Uani 1 1 d . .
F5 F 0.3577(4) 0.1845(5) 0.4767(2) 0.0671(14) Uani 1 1 d . .
F6 F 0.1614(5) 0.3960(6) 0.5127(4) 0.127(3) Uani 1 1 d . .
Sb2 Sb 0.26817(3) 0.92288(3) 0.30672(2) 0.03151(11) Uani 1 1 d . .
F7 F 0.2617(3) 0.8185(3) 0.25226(14) 0.0444(9) Uani 1 1 d . .
F8 F 0.2953(3) 1.0488(4) 0.26298(18) 0.0582(12) Uani 1 1 d . .
F9 F 0.2762(6) 1.0237(4) 0.36220(17) 0.0840(19) Uani 1 1 d . .
F10 F 0.2424(3) 0.7944(3) 0.34969(14) 0.0472(9) Uani 1 1 d . .
F11 F 0.4045(3) 0.8909(4) 0.31223(17) 0.0498(10) Uani 1 1 d . .
F12 F 0.1318(3) 0.9505(4) 0.2995(2) 0.0563(12) Uani 1 1 d . .

loop_
_atom_site_aniso_label
_atom_site_aniso_U_11
_atom_site_aniso_U_22
_atom_site_aniso_U_33
_atom_site_aniso_U_23
_atom_site_aniso_U_13
_atom_site_aniso_U_12
Cu1 0.0224(3) 0.0211(3) 0.0284(4) -0.0016(3) 0.0049(3) -0.0051(3)
Cu2 0.0236(4) 0.0282(4) 0.0467(5) -0.0018(4) 0.0037(4) 0.0033(3)
C1 0.045(4) 0.040(4) 0.021(3) -0.001(3) 0.002(3) -0.001(3)
C2 0.061(5) 0.058(5) 0.025(4) -0.007(3) -0.005(3) 0.010(4)
C3 0.043(4) 0.059(5) 0.018(3) 0.006(3) 0.006(3) 0.007(4)
C4 0.035(4) 0.047(4) 0.029(4) 0.010(3) -0.004(3) -0.001(3)
C5 0.017(3) 0.033(3) 0.035(4) 0.012(3) 0.002(2) 0.001(2)
C6 0.035(4) 0.034(3) 0.033(4) 0.009(3) -0.003(3) 0.001(3)
C7 0.041(4) 0.029(3) 0.038(4) 0.003(3) -0.003(3) -0.014(3)
C8 0.055(4) 0.034(4) 0.034(4) 0.008(3) 0.004(3) 0.000(3)
C9 0.030(4) 0.045(4) 0.069(5) 0.019(4) -0.020(4) -0.016(3)
C10 0.042(4) 0.037(4) 0.034(4) 0.010(3) 0.003(3) 0.005(3)
C11 0.038(4) 0.054(5) 0.035(4) 0.000(3) -0.005(3) 0.002(3)
C12 0.047(4) 0.052(5) 0.039(4) -0.002(3) -0.004(3) 0.020(4)
C13 0.057(5) 0.024(3) 0.037(4) 0.002(3) 0.014(3) 0.008(3)
C14 0.033(4) 0.038(4) 0.034(4) 0.000(3) 0.002(3) 0.011(3)
C15 0.049(4) 0.037(4) 0.023(3) -0.011(3) -0.003(3) 0.001(3)
C16 0.057(5) 0.048(4) 0.048(5) -0.012(4) -0.014(4) 0.003(4)
C17 0.092(8) 0.072(6) 0.051(5) -0.041(4) -0.016(5) 0.019(6)
C18 0.066(6) 0.073(6) 0.029(4) 0.001(4) 0.019(4) 0.030(5)
C19 0.061(5) 0.044(4) 0.033(4) 0.004(3) 0.015(3) 0.018(4)
C20 0.046(4) 0.034(3) 0.010(2) 0.006(2) -0.004(3) 0.007(3)
C21 0.055(5) 0.070(6) 0.040(4) 0.017(4) 0.023(4) 0.023(4)
C22 0.042(5) 0.072(7) 0.118(10) 0.020(6) 0.036(6) 0.006(5)
C23 0.027(4) 0.095(8) 0.083(7) 0.005(6) 0.013(4) -0.004(5)
C24 0.033(4) 0.078(6) 0.057(5) -0.001(5) 0.022(4) -0.019(4)
C25 0.065(6) 0.070(7) 0.077(7) 0.000(5) 0.027(5) -0.035(5)
C26 0.091(8) 0.067(7) 0.077(7) 0.041(5) -0.016(6) -0.048(6)
C27 0.073(7) 0.045(5) 0.140(10) 0.048(6) -0.042(7) -0.025(5)
C28 0.033(4) 0.049(5) 0.155(11) 0.041(6) -0.013(5) -0.013(4)
C29 0.032(3) 0.048(4) 0.052(5) -0.009(4) -0.003(3) 0.020(3)
C30 0.043(4) 0.026(4) 0.062(5) 0.000(3) -0.014(4) 0.004(3)
C31 0.019(3) 0.048(4) 0.063(5) 0.026(4) 0.007(3) 0.005(3)
C32 0.041(4) 0.067(6) 0.058(5) 0.026(5) 0.013(4) 0.016(4)
C33 0.078(7) 0.101(8) 0.045(6) 0.033(6) 0.005(5) 0.044(6)
C34 0.072(6) 0.112(9) 0.034(5) -0.011(5) 0.006(4) 0.049(6)
C35 0.055(5) 0.072(6) 0.046(5) -0.015(4) -0.010(4) 0.031(4)
N1 0.022(2) 0.029(3) 0.033(3) 0.011(2) -0.001(2) -0.002(2)
N2 0.040(3) 0.027(3) 0.035(3) 0.001(2) -0.002(2) -0.007(2)
N3 0.024(3) 0.034(3) 0.021(3) 0.008(2) -0.002(2) 0.000(2)
N4 0.045(4) 0.047(4) 0.056(4) -0.002(3) 0.006(3) 0.015(3)
N5 0.026(3) 0.053(4) 0.032(3) 0.013(3) -0.003(2) -0.012(3)
N6 0.026(3) 0.039(3) 0.031(3) 0.003(2) -0.001(2) 0.012(2)
O1 0.030(2) 0.0238(18) 0.0176(17) 0.0066(14) 0.0034(18) 0.0017(18)
O2 0.019(2) 0.0226(19) 0.042(2) -0.0052(16) 0.002(2) -0.0003(17)
Sb1 0.0472(3) 0.0211(2) 0.0511(3) -0.00336(17) -0.0122(3) 0.0016(2)
F1 0.136(6) 0.067(3) 0.086(4) 0.036(3) 0.012(4) 0.002(4)
F2 0.126(6) 0.092(5) 0.109(5) -0.051(4) -0.019(4) -0.038(4)
F3 0.118(5) 0.075(3) 0.062(3) 0.014(3) 0.024(4) 0.033(4)
F4 0.110(5) 0.075(4) 0.130(6) 0.007(4) -0.081(5) -0.031(4)
F5 0.068(3) 0.064(3) 0.070(3) -0.003(3) 0.004(3) 0.012(3)
F6 0.112(5) 0.081(4) 0.189(9) 0.001(5) 0.025(6) 0.071(4)
Sb2 0.0396(2) 0.02129(18) 0.0336(2) -0.00568(16) 0.0043(2) -0.00426(18)
F7 0.041(2) 0.048(2) 0.045(2) -0.0175(17) -0.0039(19) 0.0020(19)
F8 0.061(3) 0.048(3) 0.066(3) 0.022(2) -0.011(2) -0.019(2)
F9 0.154(6) 0.049(3) 0.049(3) -0.026(2) 0.003(3) -0.005(3)
F10 0.049(2) 0.040(2) 0.052(2) 0.0126(17) 0.004(2) -0.0068(19)
F11 0.042(2) 0.052(3) 0.055(3) 0.010(2) -0.013(2) -0.0119(19)
F12 0.040(2) 0.044(2) 0.086(3) 0.001(2) 0.021(2) 0.0167(19)

loop_
_atom_type_symbol
_atom_type_description
_atom_type_scat_dispersion_real
_atom_type_scat_dispersion_imag
_atom_type_scat_source
C C 0.0033 0.0016 'International Tables Vol C Tables 4.2.6.8 and 6.1.1.4'
H H 0.0000 0.0000 'International Tables Vol C Tables 4.2.6.8 and 6.1.1.4'
Cu Cu 0.3201 1.2651 'International Tables Vol C Tables 4.2.6.8 and 6.1.1.4'
F F 0.0171 0.0103 'International Tables Vol C Tables 4.2.6.8 and 6.1.1.4'
N N 0.0061 0.0033 'International Tables Vol C Tables 4.2.6.8 and 6.1.1.4'
O O 0.0106 0.0060 'International Tables Vol C Tables 4.2.6.8 and 6.1.1.4'
Sb Sb -0.5866 1.5461 'International Tables Vol C Tables 4.2.6.8 and 6.1.1.4'

loop_
_geom_angle_atom_site_label_1
_geom_angle_atom_site_label_2
_geom_angle_atom_site_label_3
_geom_angle
O2 Cu1 O1 76.76(16)
O2 Cu1 N1 94.29(19)
O1 Cu1 N1 142.67(18)
O2 Cu1 N2 158.9(2)
O1 Cu1 N2 84.2(2)
N1 Cu1 N2 95.5(2)
O2 Cu1 N3 97.07(18)
O1 Cu1 N3 111.47(17)
N1 Cu1 N3 105.5(2)
N2 Cu1 N3 98.2(2)
O2 Cu1 Cu2 39.56(11)
O1 Cu1 Cu2 42.18(11)
N1 Cu1 Cu2 111.36(15)
N2 Cu1 Cu2 119.37(16)
N3 Cu1 Cu2 122.75(14)
O2 Cu2 O1 75.21(16)
O2 Cu2 N4 165.3(2)
O1 Cu2 N4 90.3(2)
O2 Cu2 N5 93.1(2)
O1 Cu2 N5 119.10(19)
N4 Cu2 N5 96.4(3)
O2 Cu2 N6 91.53(19)
O1 Cu2 N6 121.9(2)
N4 Cu2 N6 93.8(2)
N5 Cu2 N6 117.9(2)
O2 Cu2 Cu1 39.36(12)
O1 Cu2 Cu1 40.70(11)
N4 Cu2 Cu1 126.2(2)
N5 Cu2 Cu1 123.30(16)
N6 Cu2 Cu1 96.75(15)
N1 C1 C2 123.4(7)
N1 C1 H1 118.3
C2 C1 H1 118.3
C3 C2 C1 117.5(7)
C3 C2 H2 121.2
C1 C2 H2 121.2
C2 C3 C4 120.5(6)
C2 C3 H3 119.7
C4 C3 H3 119.7
C3 C4 C5 118.6(7)
C3 C4 H4 120.7
C5 C4 H4 120.7
N1 C5 C4 120.4(6)
N1 C5 C6 117.5(6)
C4 C5 C6 122.1(6)
C5 C6 C7 113.3(5)
C5 C6 H6A 108.9
C7 C6 H6A 108.9
C5 C6 H6B 108.9
C7 C6 H6B 108.9
H6A C6 H6B 107.7
N2 C7 C6 111.9(5)
N2 C7 H7A 109.2
C6 C7 H7A 109.2
N2 C7 H7B 109.2
C6 C7 H7B 109.2
H7A C7 H7B 107.9
N2 C8 C9 115.5(6)
N2 C8 H8A 108.4
C9 C8 H8A 108.4
N2 C8 H8B 108.4
C9 C8 H8B 108.4
H8A C8 H8B 107.5
C8 C9 C10 114.8(6)
C8 C9 H9A 108.6
C10 C9 H9A 108.6
C8 C9 H9B 108.6
C10 C9 H9B 108.6
H9A C9 H9B 107.5
C11 C10 N3 121.9(7)
C11 C10 C9 121.2(7)
N3 C10 C9 116.9(6)
C10 C11 C12 119.5(7)
C10 C11 H11 120.3
C12 C11 H11 120.3
C11 C12 C13 118.8(7)
C11 C12 H12 120.6
C13 C12 H12 120.6
C14 C13 C12 117.9(7)
C14 C13 H13 121.0
C12 C13 H13 121.0
N3 C14 C13 123.7(7)
N3 C14 H14 118.1
C13 C14 H14 118.1
C16 C15 C20 119.5(7)
C16 C15 N2 124.4(7)
C20 C15 N2 116.1(5)
C15 C16 C17 118.5(8)
C15 C16 H16 120.8
C17 C16 H16 120.8
C18 C17 C16 121.7(8)
C18 C17 H17 119.2
C16 C17 H17 119.2
C17 C18 C19 120.1(7)
C17 C18 H18 120.0
C19 C18 H18 120.0
C20 C19 C18 120.6(8)
C20 C19 C21 117.5(7)
C18 C19 C21 121.9(7)
O1 C20 C19 123.2(6)
O1 C20 C15 117.5(5)
C19 C20 C15 119.2(6)
C19 C21 N4 115.3(6)
C19 C21 H21A 108.5
N4 C21 H21A 108.5
C19 C21 H21B 108.5
N4 C21 H21B 108.5
H21A C21 H21B 107.5
C23 C22 N4 116.7(9)
C23 C22 H22A 108.1
N4 C22 H22A 108.1
C23 C22 H22B 108.1
N4 C22 H22B 108.1
H22A C22 H22B 107.3
C22 C23 C24 114.0(9)
C22 C23 H23A 108.7
C24 C23 H23A 108.7
C22 C23 H23B 108.7
C24 C23 H23B 108.7
H23A C23 H23B 107.6
N5 C24 C25 120.5(9)
N5 C24 C23 116.4(7)
C25 C24 C23 123.0(8)
C24 C25 C26 117.4(9)
C24 C25 H25 121.3
C26 C25 H25 121.3
C27 C26 C25 121.4(8)
C27 C26 H26 119.3
C25 C26 H26 119.3
C26 C27 C28 116.3(10)
C26 C27 H27 121.8
C28 C27 H27 121.8
N5 C28 C27 124.1(8)
N5 C28 H28 117.9
C27 C28 H28 117.9
C30 C29 N4 116.7(6)
C30 C29 H29A 108.1
N4 C29 H29A 108.1
C30 C29 H29B 108.1
N4 C29 H29B 108.1
H29A C29 H29B 107.3
C29 C30 C31 113.1(6)
C29 C30 H30A 109.0
C31 C30 H30A 109.0
C29 C30 H30B 109.0
C31 C30 H30B 109.0
H30A C30 H30B 107.8
N6 C31 C32 121.5(8)
N6 C31 C30 116.7(6)
C32 C31 C30 121.6(7)
C33 C32 C31 118.7(8)
C33 C32 H32 120.6
C31 C32 H32 120.6
C32 C33 C34 122.0(9)
C32 C33 H33 119.0
C34 C33 H33 119.0
C33 C34 C35 117.7(9)
C33 C34 H34 121.2
C35 C34 H34 121.2
N6 C35 C34 120.7(9)
N6 C35 H35 119.7
C34 C35 H35 119.7
C1 N1 C5 119.5(6)
C1 N1 Cu1 118.7(4)
C5 N1 Cu1 119.5(4)
C8 N2 C7 112.0(5)
C8 N2 C15 108.4(5)
C7 N2 C15 109.7(5)
C8 N2 Cu1 109.6(4)
C7 N2 Cu1 111.6(4)
C15 N2 Cu1 105.3(4)
C14 N3 C10 118.0(6)
C14 N3 Cu1 119.0(4)
C10 N3 Cu1 122.9(4)
C22 N4 C21 104.7(7)
C22 N4 C29 106.4(7)
C21 N4 C29 110.4(6)
C22 N4 Cu2 112.0(6)
C21 N4 Cu2 112.9(5)
C29 N4 Cu2 110.1(5)
C28 N5 C24 119.8(7)
C28 N5 Cu2 120.3(5)
C24 N5 Cu2 119.9(6)
C35 N6 C31 119.3(7)
C35 N6 Cu2 118.7(5)
C31 N6 Cu2 118.3(5)
C20 O1 Cu1 113.4(3)
C20 O1 Cu2 122.8(4)
Cu1 O1 Cu2 97.12(15)
Cu1 O2 Cu2 101.08(17)
Cu1 O2 H2A 126(5)
Cu2 O2 H2A 99(6)
F6 Sb1 F1 89.0(4)
F6 Sb1 F3 91.7(3)
F1 Sb1 F3 178.6(3)
F6 Sb1 F5 178.0(3)
F1 Sb1 F5 89.1(3)
F3 Sb1 F5 90.2(2)
F6 Sb1 F4 89.0(4)
F1 Sb1 F4 92.5(3)
F3 Sb1 F4 88.7(3)
F5 Sb1 F4 91.7(3)
F6 Sb1 F2 88.6(4)
F1 Sb1 F2 90.1(3)
F3 Sb1 F2 88.8(3)
F5 Sb1 F2 90.9(3)
F4 Sb1 F2 176.4(4)
F9 Sb2 F7 178.4(2)
F9 Sb2 F8 91.0(2)
F7 Sb2 F8 90.33(19)
F9 Sb2 F10 90.0(2)
F7 Sb2 F10 88.65(17)
F8 Sb2 F10 178.8(2)
F9 Sb2 F12 92.1(3)
F7 Sb2 F12 88.8(2)
F8 Sb2 F12 90.4(2)
F10 Sb2 F12 90.3(2)
F9 Sb2 F11 89.9(3)
F7 Sb2 F11 89.17(19)
F8 Sb2 F11 89.91(19)
F10 Sb2 F11 89.39(19)
F12 Sb2 F11 178.0(2)

loop_
_geom_bond_atom_site_label_1
_geom_bond_atom_site_label_2
_geom_bond_distance
Cu1 O2 1.935(4)
Cu1 O1 1.968(4)
Cu1 N1 2.015(5)
Cu1 N2 2.059(5)
Cu1 N3 2.147(5)
Cu1 Cu2 2.9944(10)
Cu2 O2 1.943(4)
Cu2 O1 2.026(4)
Cu2 N4 2.058(6)
Cu2 N5 2.068(6)
Cu2 N6 2.091(6)
C1 N1 1.329(9)
C1 C2 1.393(10)
C1 H1 0.9500
C2 C3 1.377(11)
C2 H2 0.9500
C3 C4 1.387(10)
C3 H3 0.9500
C4 C5 1.412(9)
C4 H4 0.9500
C5 N1 1.355(8)
C5 C6 1.467(9)
C6 C7 1.530(9)
C6 H6A 0.9900
C6 H6B 0.9900
C7 N2 1.490(8)
C7 H7A 0.9900
C7 H7B 0.9900
C8 N2 1.481(9)
C8 C9 1.522(11)
C8 H8A 0.9900
C8 H8B 0.9900
C9 C10 1.527(10)
C9 H9A 0.9900
C9 H9B 0.9900
C10 C11 1.357(10)
C10 N3 1.360(9)
C11 C12 1.383(11)
C11 H11 0.9500
C12 C13 1.386(11)
C12 H12 0.9500
C13 C14 1.373(10)
C13 H13 0.9500
C14 N3 1.317(9)
C14 H14 0.9500
C15 C16 1.393(9)
C15 C20 1.422(10)
C15 N2 1.499(9)
C16 C17 1.401(13)
C16 H16 0.9500
C17 C18 1.341(14)
C17 H17 0.9500
C18 C19 1.396(11)
C18 H18 0.9500
C19 C20 1.363(9)
C19 C21 1.481(12)
C20 O1 1.332(7)
C21 N4 1.509(11)
C21 H21A 0.9900
C21 H21B 0.9900
C22 C23 1.400(15)
C22 N4 1.503(11)
C22 H22A 0.9900
C22 H22B 0.9900
C23 C24 1.511(14)
C23 H23A 0.9900
C23 H23B 0.9900
C24 N5 1.337(9)
C24 C25 1.399(12)
C25 C26 1.403(15)
C25 H25 0.9500
C26 C27 1.331(15)
C26 H26 0.9500
C27 C28 1.405(12)
C27 H27 0.9500
C28 N5 1.292(10)
C28 H28 0.9500
C29 C30 1.496(11)
C29 N4 1.521(10)
C29 H29A 0.9900
C29 H29B 0.9900
C30 C31 1.512(11)
C30 H30A 0.9900
C30 H30B 0.9900
C31 N6 1.338(10)
C31 C32 1.382(11)
C32 C33 1.313(14)
C32 H32 0.9500
C33 C34 1.368(15)
C33 H33 0.9500
C34 C35 1.396(13)
C34 H34 0.9500
C35 N6 1.335(10)
C35 H35 0.9500
O2 H2A 0.80(3)
Sb1 F6 1.838(5)
Sb1 F1 1.849(5)
Sb1 F3 1.850(5)
Sb1 F5 1.852(5)
Sb1 F4 1.859(5)
Sb1 F2 1.871(6)
Sb2 F9 1.857(4)
Sb2 F7 1.859(3)
Sb2 F8 1.864(4)
Sb2 F10 1.870(3)
Sb2 F12 1.883(4)
Sb2 F11 1.886(4)

loop_
_geom_torsion_atom_site_label_1
_geom_torsion_atom_site_label_2
_geom_torsion_atom_site_label_3
_geom_torsion_atom_site_label_4
_geom_torsion
N1 C1 C2 C3 2.2(12)
C1 C2 C3 C4 -1.6(12)
C2 C3 C4 C5 0.2(11)
C3 C4 C5 N1 0.9(10)
C3 C4 C5 C6 -177.0(6)
N1 C5 C6 C7 -44.4(8)
C4 C5 C6 C7 133.5(6)
C5 C6 C7 N2 82.1(7)
N2 C8 C9 C10 83.7(8)
C8 C9 C10 C11 133.8(7)
C8 C9 C10 N3 -46.8(9)
N3 C10 C11 C12 1.8(11)
C9 C10 C11 C12 -178.9(7)
C10 C11 C12 C13 -0.5(11)
C11 C12 C13 C14 -0.3(11)
C12 C13 C14 N3 -0.2(11)
C20 C15 C16 C17 2.8(11)
N2 C15 C16 C17 -178.5(7)
C15 C16 C17 C18 1.7(14)
C16 C17 C18 C19 -2.3(14)
C17 C18 C19 C20 -1.8(12)
C17 C18 C19 C21 -179.4(8)
C18 C19 C20 O1 -177.9(6)
C21 C19 C20 O1 -0.2(9)
C18 C19 C20 C15 6.3(10)
C21 C19 C20 C15 -176.0(6)
C16 C15 C20 O1 177.2(6)
N2 C15 C20 O1 -1.6(8)
C16 C15 C20 C19 -6.8(10)
N2 C15 C20 C19 174.4(6)
C20 C19 C21 N4 57.3(9)
C18 C19 C21 N4 -125.1(8)
N4 C22 C23 C24 -78.2(12)
C22 C23 C24 N5 62.4(11)
C22 C23 C24 C25 -121.5(10)
N5 C24 C25 C26 -2.9(15)
C23 C24 C25 C26 -178.9(9)
C24 C25 C26 C27 6.2(17)
C25 C26 C27 C28 -7.9(18)
C26 C27 C28 N5 7(2)
N4 C29 C30 C31 -79.0(8)
C29 C30 C31 N6 39.4(8)
C29 C30 C31 C32 -136.7(7)
N6 C31 C32 C33 1.1(12)
C30 C31 C32 C33 177.0(8)
C31 C32 C33 C34 -1.0(14)
C32 C33 C34 C35 -0.2(15)
C33 C34 C35 N6 1.5(13)
C2 C1 N1 C5 -1.2(10)
C2 C1 N1 Cu1 -164.1(6)
C4 C5 N1 C1 -0.4(9)
C6 C5 N1 C1 177.6(6)
C4 C5 N1 Cu1 162.4(5)
C6 C5 N1 Cu1 -19.6(7)
C9 C8 N2 C7 70.1(7)
C9 C8 N2 C15 -168.8(5)
C9 C8 N2 Cu1 -54.4(7)
C6 C7 N2 C8 -165.7(6)
C6 C7 N2 C15 73.9(7)
C6 C7 N2 Cu1 -42.4(7)
C16 C15 N2 C8 -73.1(8)
C20 C15 N2 C8 105.7(6)
C16 C15 N2 C7 49.5(9)
C20 C15 N2 C7 -131.8(6)
C16 C15 N2 Cu1 169.7(6)
C20 C15 N2 Cu1 -11.6(6)
C13 C14 N3 C10 1.4(10)
C13 C14 N3 Cu1 -179.1(5)
C11 C10 N3 C14 -2.2(10)
C9 C10 N3 C14 178.4(6)
C11 C10 N3 Cu1 178.4(5)
C9 C10 N3 Cu1 -1.0(9)
C23 C22 N4 C21 151.3(9)
C23 C22 N4 C29 -91.8(10)
C23 C22 N4 Cu2 28.6(12)
C19 C21 N4 C22 177.7(7)
C19 C21 N4 C29 63.5(8)
C19 C21 N4 Cu2 -60.2(8)
C30 C29 N4 C22 158.6(8)
C30 C29 N4 C21 -88.4(8)
C30 C29 N4 Cu2 37.0(8)
C27 C28 N5 C24 -4.1(18)
C27 C28 N5 Cu2 177.3(10)
C25 C24 N5 C28 2.0(14)
C23 C24 N5 C28 178.2(10)
C25 C24 N5 Cu2 -179.4(7)
C23 C24 N5 Cu2 -3.2(10)
C34 C35 N6 C31 -1.5(11)
C34 C35 N6 Cu2 156.7(7)
C32 C31 N6 C35 0.2(10)
C30 C31 N6 C35 -175.9(6)
C32 C31 N6 Cu2 -158.0(6)
C30 C31 N6 Cu2 25.8(7)
C19 C20 O1 Cu1 -160.6(5)
C15 C20 O1 Cu1 15.3(6)
C19 C20 O1 Cu2 -44.6(7)
C15 C20 O1 Cu2 131.3(5)
